data_2206424
loop_
_publ_author_name
'Hartung, Jens'
'Greb, Marco'
'Svoboda, Ingrid'
'Fuess, Hartmut'

_publ_section_title 3-<i>trans</i>-Bromo-5-<i>cis</i>-fluoro-2,6,6-trimethyl-2-phenyltetrahydropyran
_journal_coeditor_code FL6180
_journal_issue 8
_journal_name_full 'Acta Crystallographica Section E'
_journal_page_first o2770
_journal_page_last o2771
_journal_paper_doi 10.1107/S1600536805023913
_journal_volume 61
_journal_year 2005
_chemical_formula_iupac 'C14 H18 Br F O'
_chemical_formula_moiety 'C14 H18 Br F O'
_chemical_formula_sum 'C14 H18 Br F O'
_chemical_formula_weight 301.19
_chemical_name_systematic
;
3-trans-Bromo-5-cis-fluoro-2,6,6-trimethyl-2-phenyltetrahydropyran
;
_space_group_IT_number 61
_symmetry_cell_setting orthorhombic
_symmetry_space_group_name_Hall '-P 2ac 2ab'
_symmetry_space_group_name_H-M 'P b c a'
_atom_sites_solution_hydrogens geom
_atom_sites_solution_primary direct
_atom_sites_solution_secondary difmap
_audit_creation_method SHELXL-97
_cell_angle_alpha 90.00
_cell_angle_beta 90.00
_cell_angle_gamma 90.00
_cell_formula_units_Z 8
_cell_length_a 9.4100(10)
_cell_length_b 12.6050(10)
_cell_length_c 23.229(2)
_cell_measurement_reflns_used 2925
_cell_measurement_temperature 303(2)
_cell_measurement_theta_max 21.795
_cell_measurement_theta_min 2.809
_cell_volume 2755.3(4)
_computing_cell_refinement
;
CrysAlis RED (Oxford Diffraction, 2002)
;
_computing_data_collection
;
CrysAlis CCD (Oxford Diffraction, 2002)
;
_computing_data_reduction
;
CrysAlis RED
;
_computing_molecular_graphics
;
PLATON2002 (Spek, 1990, 2003) and ORTEP-3 (Farrugia, 1997,
2005)
;
_computing_publication_material SHELXL97
_computing_structure_refinement 'SHELXL97 (Sheldrick, 1997)'
_computing_structure_solution 'SHELXS97 (Sheldrick, 1997)'
_diffrn_ambient_temperature 303(2)
_diffrn_measured_fraction_theta_full 0.995
_diffrn_measured_fraction_theta_max 0.995
_diffrn_measurement_device_type 'Oxford Diffraction Xcalibur (TM) with Sapphire CCD detector'
_diffrn_measurement_method 'rotation method data acquisition using \w'
_diffrn_radiation_monochromator graphite
_diffrn_radiation_source 'fine-focus sealed tube'
_diffrn_radiation_type MoK\a
_diffrn_radiation_wavelength 0.71073
_diffrn_reflns_av_R_equivalents 0.0823
_diffrn_reflns_av_sigmaI/netI 0.0589
_diffrn_reflns_limit_h_max 11
_diffrn_reflns_limit_h_min -11
_diffrn_reflns_limit_k_max 9
_diffrn_reflns_limit_k_min -15
_diffrn_reflns_limit_l_max 29
_diffrn_reflns_limit_l_min -29
_diffrn_reflns_number 16564
_diffrn_reflns_theta_full 26.37
_diffrn_reflns_theta_max 26.37
_diffrn_reflns_theta_min 4.12
_diffrn_standards_decay_% 0
_exptl_absorpt_coefficient_mu 2.978
_exptl_absorpt_correction_T_max 0.7174
_exptl_absorpt_correction_T_min 0.3122
_exptl_absorpt_correction_type analytical
_exptl_absorpt_process_details '(CrysAlis RED; Oxford Diffraction, 2002)'
_exptl_crystal_colour colorless
_exptl_crystal_density_diffrn 1.452
_exptl_crystal_density_method 'not measured'
_exptl_crystal_description rod
_exptl_crystal_F_000 1232
_exptl_crystal_size_max 0.76
_exptl_crystal_size_mid 0.16
_exptl_crystal_size_min 0.16
_refine_diff_density_max 0.741
_refine_diff_density_min -0.657
_refine_ls_extinction_expression Fc^*^=kFc[1+0.001xFc^2^\l^3^/sin(2\q)]^-1/4^
_refine_ls_extinction_method none
_refine_ls_goodness_of_fit_ref 1.197
_refine_ls_hydrogen_treatment constr
_refine_ls_matrix_type full
_refine_ls_number_parameters 155
_refine_ls_number_reflns 2809
_refine_ls_number_restraints 0
_refine_ls_restrained_S_all 1.197
_refine_ls_R_factor_all 0.1133
_refine_ls_R_factor_gt 0.0733
_refine_ls_shift/su_max 0.015
_refine_ls_shift/su_mean 0.004
_refine_ls_structure_factor_coef Fsqd
_refine_ls_weighting_details 'calc w = 1/[\s^2^(Fo^2^)+(0.079P)^2^+0.7239P] where P = (Fo^2^+2Fc^2^)/3'
_refine_ls_weighting_scheme calc
_refine_ls_wR_factor_gt 0.1661
_refine_ls_wR_factor_ref 0.1878
_reflns_number_gt 1991
_reflns_number_total 2809
_reflns_threshold_expression I>2\s(I)
_cod_data_source_file fl6180.cif
_cod_data_source_block I
_cod_depositor_comments
;
The following automatic conversions were performed:
'_symmetry_cell_setting' value 'Orthorhombic' changed to 'orthorhombic'
according to '/home/saulius/struct/CIF-dictionaries/cif_core.dic'
dictionary named 'cif_core.dic' version 2.4.1 from 2010-06-29.

Automatic conversion script
Id: cif_fix_enum 1527 2010-12-29 10:47:43Z saulius 

The following automatic conversions were performed:

'_symmetry_cell_setting' value 'Orthorhombic' changed to
'orthorhombic' according to
/home/saulius/struct/CIF-dictionaries/cif_core.dic dictionary named
'cif_core.dic' version 2.4.1 from 2010-06-29.

Automatic conversion script
Id: cif_fix_values 1715 2011-07-08 13:25:40Z adriana 
;
_cod_database_code 2206424
_cod_database_fobs_code 2206424

loop_
_symmetry_equiv_pos_as_xyz
'x, y, z'
'-x+1/2, -y, z+1/2'
'x+1/2, -y+1/2, -z'
'-x, y+1/2, -z+1/2'
'-x, -y, -z'
'x-1/2, y, -z-1/2'
'-x-1/2, y-1/2, z'
'x, -y-1/2, z-1/2'

loop_
_atom_site_label
_atom_site_fract_x
_atom_site_fract_y
_atom_site_fract_z
_atom_site_U_iso_or_equiv
_atom_site_adp_type
_atom_site_calc_flag
_atom_site_refinement_flags
_atom_site_occupancy
_atom_site_type_symbol
C2 0.1631(4) 0.1499(3) 0.14921(17) 0.0315(9) Uani d . 1 C
C3 0.1287(5) 0.2675(3) 0.1375(2) 0.0407(11) Uani d . 1 C
H3 0.0777 0.2713 0.1008 0.049 Uiso calc R 1 H
C4 0.2591(5) 0.3370(3) 0.1327(2) 0.0529(13) Uani d . 1 C
H4A 0.2312 0.4096 0.1247 0.064 Uiso calc R 1 H
H4B 0.3116 0.3359 0.1686 0.064 Uiso calc R 1 H
C5 0.3501(6) 0.2957(4) 0.0849(2) 0.0585(14) Uani d . 1 C
H5 0.4375 0.3379 0.0830 0.070 Uiso calc R 1 H
C6 0.3891(5) 0.1795(4) 0.0910(2) 0.0501(13) Uani d . 1 C
C7 0.5072(5) 0.1677(5) 0.1368(3) 0.0674(17) Uani d . 1 C
H7A 0.4745 0.1960 0.1728 0.081 Uiso calc R 1 H
H7B 0.5902 0.2059 0.1245 0.081 Uiso calc R 1 H
H7C 0.5304 0.0940 0.1414 0.081 Uiso calc R 1 H
C8 0.4392(7) 0.1307(6) 0.0357(3) 0.092(2) Uani d . 1 C
H8A 0.5213 0.1682 0.0220 0.110 Uiso calc R 1 H
H8B 0.3648 0.1350 0.0074 0.110 Uiso calc R 1 H
H8C 0.4633 0.0577 0.0421 0.110 Uiso calc R 1 H
C9 0.2240(5) 0.1302(4) 0.20895(19) 0.0492(12) Uani d . 1 C
H9A 0.1566 0.1527 0.2375 0.059 Uiso calc R 1 H
H9B 0.3106 0.1696 0.2134 0.059 Uiso calc R 1 H
H9C 0.2430 0.0559 0.2136 0.059 Uiso calc R 1 H
C10 0.0334(4) 0.0816(3) 0.13574(19) 0.0344(10) Uani d . 1 C
C11 -0.0370(5) 0.0221(4) 0.1772(2) 0.0465(12) Uani d . 1 C
H11 -0.0055 0.0236 0.2152 0.056 Uiso calc R 1 H
C12 -0.1522(5) -0.0388(4) 0.1629(2) 0.0542(13) Uani d . 1 C
H12 -0.1962 -0.0795 0.1911 0.065 Uiso calc R 1 H
C13 -0.2038(5) -0.0409(4) 0.1079(2) 0.0545(13) Uani d . 1 C
H13 -0.2837 -0.0810 0.0989 0.065 Uiso calc R 1 H
C14 -0.1349(5) 0.0177(4) 0.0660(2) 0.0515(12) Uani d . 1 C
H14 -0.1676 0.0163 0.0282 0.062 Uiso calc R 1 H
C15 -0.0180(5) 0.0780(4) 0.0801(2) 0.0442(12) Uani d . 1 C
H15 0.0273 0.1171 0.0515 0.053 Uiso calc R 1 H
O1 0.2635(3) 0.1178(2) 0.10504(12) 0.0401(8) Uani d . 1 O
F1 0.2735(4) 0.3093(3) 0.03384(14) 0.0906(12) Uani d . 1 F
Br1 0.00284(6) 0.32459(5) 0.19737(3) 0.0713(3) Uani d . 1 Br

loop_
_atom_site_aniso_label
_atom_site_aniso_U_11
_atom_site_aniso_U_22
_atom_site_aniso_U_33
_atom_site_aniso_U_12
_atom_site_aniso_U_13
_atom_site_aniso_U_23
C2 0.038(2) 0.031(2) 0.025(2) 0.0034(17) -0.0004(18) -0.0006(17)
C3 0.042(3) 0.040(2) 0.041(3) 0.007(2) -0.002(2) -0.003(2)
C4 0.058(3) 0.033(2) 0.069(4) -0.003(2) -0.013(3) 0.004(2)
C5 0.054(3) 0.066(3) 0.056(4) -0.024(3) -0.006(3) 0.010(3)
C6 0.040(3) 0.060(3) 0.051(3) -0.013(2) 0.006(2) -0.007(2)
C7 0.040(3) 0.069(4) 0.093(5) 0.003(2) -0.008(3) -0.008(3)
C8 0.068(4) 0.125(5) 0.082(5) -0.027(4) 0.039(4) -0.038(4)
C9 0.050(3) 0.057(3) 0.041(3) 0.002(2) -0.013(2) 0.003(2)
C10 0.036(2) 0.033(2) 0.035(2) 0.0046(18) 0.0027(19) 0.0027(19)
C11 0.052(3) 0.055(3) 0.033(2) -0.004(2) 0.000(2) 0.004(2)
C12 0.047(3) 0.064(3) 0.052(3) -0.014(3) 0.011(2) 0.009(3)
C13 0.038(3) 0.070(3) 0.056(3) -0.006(3) -0.003(2) 0.000(3)
C14 0.047(3) 0.065(3) 0.042(3) -0.003(2) -0.009(2) 0.002(2)
C15 0.047(3) 0.049(3) 0.036(3) -0.008(2) -0.001(2) 0.004(2)
O1 0.0352(17) 0.0423(16) 0.0429(18) -0.0031(13) 0.0082(14) -0.0069(14)
F1 0.093(3) 0.120(3) 0.058(2) -0.018(2) -0.0036(19) 0.039(2)
Br1 0.0697(5) 0.0639(5) 0.0802(5) 0.0222(3) 0.0101(3) -0.0192(3)

loop_
_atom_type_symbol
_atom_type_description
_atom_type_scat_dispersion_real
_atom_type_scat_dispersion_imag
_atom_type_scat_source
C C 0.0033 0.0016 'International Tables Vol C Tables 4.2.6.8 and 6.1.1.4'
H H 0.0000 0.0000 'International Tables Vol C Tables 4.2.6.8 and 6.1.1.4'
O O 0.0106 0.0060 'International Tables Vol C Tables 4.2.6.8 and 6.1.1.4'
F F 0.0171 0.0103 'International Tables Vol C Tables 4.2.6.8 and 6.1.1.4'
Br Br -0.2901 2.4595 'International Tables Vol C Tables 4.2.6.8 and 6.1.1.4'

loop_
_geom_angle_atom_site_label_1
_geom_angle_atom_site_label_2
_geom_angle_atom_site_label_3
_geom_angle
_geom_angle_publ_flag
O1 C2 C9 110.7(3) ?
O1 C2 C10 102.6(3) ?
C9 C2 C10 113.3(3) ?
O1 C2 C3 106.3(3) yes
C9 C2 C3 113.4(3) ?
C10 C2 C3 109.8(3) ?
C4 C3 C2 113.5(4) yes
C4 C3 Br1 109.2(3) ?
C2 C3 Br1 110.8(3) ?
C4 C3 H3 107.7 ?
C2 C3 H3 107.7 ?
Br1 C3 H3 107.7 ?
C5 C4 C3 108.6(4) yes
C5 C4 H4A 110.0 ?
C3 C4 H4A 110.0 ?
C5 C4 H4B 110.0 ?
C3 C4 H4B 110.0 ?
H4A C4 H4B 108.4 ?
F1 C5 C4 106.9(4) ?
F1 C5 C6 108.8(4) ?
C4 C5 C6 113.9(4) yes
F1 C5 H5 109.0 ?
C4 C5 H5 109.0 ?
C6 C5 H5 109.0 ?
O1 C6 C8 103.2(4) ?
O1 C6 C5 109.9(4) yes
C8 C6 C5 113.0(5) ?
O1 C6 C7 112.3(4) ?
C8 C6 C7 108.9(5) ?
C5 C6 C7 109.3(4) ?
C6 C7 H7A 109.5 ?
C6 C7 H7B 109.5 ?
H7A C7 H7B 109.5 ?
C6 C7 H7C 109.5 ?
H7A C7 H7C 109.5 ?
H7B C7 H7C 109.5 ?
C6 C8 H8A 109.5 ?
C6 C8 H8B 109.5 ?
H8A C8 H8B 109.5 ?
C6 C8 H8C 109.5 ?
H8A C8 H8C 109.5 ?
H8B C8 H8C 109.5 ?
C2 C9 H9A 109.5 ?
C2 C9 H9B 109.5 ?
H9A C9 H9B 109.5 ?
C2 C9 H9C 109.5 ?
H9A C9 H9C 109.5 ?
H9B C9 H9C 109.5 ?
C15 C10 C11 117.7(4) ?
C15 C10 C2 119.3(4) ?
C11 C10 C2 122.9(4) ?
C12 C11 C10 120.7(5) ?
C12 C11 H11 119.6 ?
C10 C11 H11 119.6 ?
C11 C12 C13 121.4(5) ?
C11 C12 H12 119.3 ?
C13 C12 H12 119.3 ?
C12 C13 C14 118.7(5) ?
C12 C13 H13 120.6 ?
C14 C13 H13 120.6 ?
C15 C14 C13 120.1(5) ?
C15 C14 H14 119.9 ?
C13 C14 H14 119.9 ?
C14 C15 C10 121.3(4) ?
C14 C15 H15 119.3 ?
C10 C15 H15 119.3 ?
C6 O1 C2 122.6(3) yes

loop_
_geom_bond_atom_site_label_1
_geom_bond_atom_site_label_2
_geom_bond_distance
_geom_bond_publ_flag
C2 O1 1.452(5) yes
C2 C9 1.521(6) yes
C2 C10 1.527(6) yes
C2 C3 1.541(5) yes
C3 C4 1.512(6) yes
C3 Br1 1.963(4) ?
C3 H3 0.9800 ?
C4 C5 1.496(7) yes
C4 H4A 0.9700 ?
C4 H4B 0.9700 ?
C5 F1 1.400(6) ?
C5 C6 1.516(7) yes
C5 H5 0.9800 ?
C6 O1 1.452(5) yes
C6 C8 1.501(7) yes
C6 C7 1.545(7) yes
C7 H7A 0.9600 ?
C7 H7B 0.9600 ?
C7 H7C 0.9600 ?
C8 H8A 0.9600 ?
C8 H8B 0.9600 ?
C8 H8C 0.9600 ?
C9 H9A 0.9600 ?
C9 H9B 0.9600 ?
C9 H9C 0.9600 ?
C10 C15 1.382(6) ?
C10 C11 1.390(6) ?
C11 C12 1.369(7) ?
C11 H11 0.9300 ?
C12 C13 1.366(7) ?
C12 H12 0.9300 ?
C13 C14 1.385(7) ?
C13 H13 0.9300 ?
C14 C15 1.377(6) ?
C14 H14 0.9300 ?
C15 H15 0.9300 ?

loop_
_geom_torsion_atom_site_label_1
_geom_torsion_atom_site_label_2
_geom_torsion_atom_site_label_3
_geom_torsion_atom_site_label_4
_geom_torsion
_geom_torsion_publ_flag
O1 C2 C3 C4 -52.9(5) yes
C9 C2 C3 C4 69.0(5) yes
C10 C2 C3 C4 -163.2(4) yes
O1 C2 C3 Br1 -176.3(2) ?
C9 C2 C3 Br1 -54.3(4) ?
C10 C2 C3 Br1 73.5(4) ?
C2 C3 C4 C5 58.7(5) yes
Br1 C3 C4 C5 -177.1(3) yes
C3 C4 C5 F1 65.5(5) yes
C3 C4 C5 C6 -54.8(6) yes
F1 C5 C6 O1 -72.1(5) ?
C4 C5 C6 O1 47.1(6) yes
F1 C5 C6 C8 42.6(6) ?
C4 C5 C6 C8 161.8(5) ?
F1 C5 C6 C7 164.2(4) ?
C4 C5 C6 C7 -76.7(5) yes
O1 C2 C10 C15 -49.8(5) ?
C9 C2 C10 C15 -169.2(4) ?
C3 C2 C10 C15 62.9(5) ?
O1 C2 C10 C11 130.5(4) ?
C9 C2 C10 C11 11.0(6) yes
C3 C2 C10 C11 -116.9(4) ?
C15 C10 C11 C12 0.8(7) ?
C2 C10 C11 C12 -179.4(4) ?
C10 C11 C12 C13 -1.7(8) ?
C11 C12 C13 C14 1.8(8) ?
C12 C13 C14 C15 -1.0(7) ?
C13 C14 C15 C10 0.1(7) ?
C11 C10 C15 C14 0.0(7) ?
C2 C10 C15 C14 -179.8(4) ?
C8 C6 O1 C2 -167.4(5) yes
C5 C6 O1 C2 -46.6(5) yes
C7 C6 O1 C2 75.4(5) ?
C9 C2 O1 C6 -74.9(5) ?
C10 C2 O1 C6 163.9(4) ?
C3 C2 O1 C6 48.7(5) yes
